data_4336280
loop_
_publ_author_name
'Yeong Hun Kim'
'Dong Woo Lee'
'Kang Min Ok'

_publ_section_title
;
 \a-ScVSe2O8, \b-ScVSe2O8, and ScVTe2O8: New Quaternary Mixed Metal Oxides
 Composed of Only Second-Order Jahn-Teller Distortive Cations
;
_journal_name_full 'Inorganic Chemistry'
_journal_page_first 11450
_journal_page_last 11456
_journal_paper_doi 10.1021/ic401769s
_journal_volume 52
_journal_year 2013
_chemical_formula_sum 'O8 Sc Te2 V'
_chemical_formula_weight 479.1
_chemical_name_systematic
;
 ?
;
_space_group_IT_number 14
_symmetry_cell_setting monoclinic
_symmetry_space_group_name_Hall '-P 2yn'
_symmetry_space_group_name_H-M 'P 1 21/n 1'
_atom_sites_solution_primary direct
_atom_sites_solution_secondary difmap
_cell_angle_alpha 90
_cell_angle_beta 93.400(2)
_cell_angle_gamma 90
_cell_formula_units_Z 4
_cell_length_a 7.9774(2)
_cell_length_b 5.08710(10)
_cell_length_c 16.5654(4)
_cell_measurement_temperature 298.0(2)
_cell_volume 671.07(3)
_computing_structure_refinement 'SHELXL-97 (Sheldrick, 1997)'
_diffrn_ambient_temperature 298.0(2)
_diffrn_measured_fraction_theta_full 0.995
_diffrn_measured_fraction_theta_max 0.995
_diffrn_measurement_device_type 'Bruker SMART Breeze'
_diffrn_measurement_method CCD
_diffrn_radiation_monochromator graphite
_diffrn_radiation_type MoK\a
_diffrn_radiation_wavelength 0.71073
_diffrn_reflns_av_R_equivalents 0.0851
_diffrn_reflns_av_unetI/netI 0.0517
_diffrn_reflns_limit_h_max 9
_diffrn_reflns_limit_h_min -9
_diffrn_reflns_limit_k_max 6
_diffrn_reflns_limit_k_min -6
_diffrn_reflns_limit_l_max 20
_diffrn_reflns_limit_l_min -20
_diffrn_reflns_number 9957
_diffrn_reflns_theta_full 25.48
_diffrn_reflns_theta_max 25.48
_diffrn_reflns_theta_min 2.46
_exptl_absorpt_coefficient_mu 10.932
_exptl_absorpt_correction_T_max 0.84
_exptl_absorpt_correction_T_min 0.75
_exptl_absorpt_correction_type empirical
_exptl_absorpt_process_details
; 
 SADABS(Blessing, 1995) 
;
_exptl_crystal_colour Colorless
_exptl_crystal_density_diffrn 4.742
_exptl_crystal_description Plate
_exptl_crystal_F_000 848
_exptl_crystal_size_max 0.045
_exptl_crystal_size_mid 0.023
_exptl_crystal_size_min 0.016
_refine_diff_density_max 2.607
_refine_diff_density_min -1.76
_refine_diff_density_rms 0.327
_refine_ls_extinction_method none
_refine_ls_goodness_of_fit_ref 1.04
_refine_ls_matrix_type full
_refine_ls_number_parameters 109
_refine_ls_number_reflns 1246
_refine_ls_number_restraints 0
_refine_ls_restrained_S_all 1.04
_refine_ls_R_factor_all 0.0544
_refine_ls_R_factor_gt 0.0413
_refine_ls_shift/su_max 0.001
_refine_ls_shift/su_mean 0
_refine_ls_structure_factor_coef Fsqd
_refine_ls_weighting_details 'calc w=1/[\s^2^(Fo^2^)+(0.0699P)^2^+0.0000P] where P=(Fo^2^+2Fc^2^)/3'
_refine_ls_weighting_scheme calc
_refine_ls_wR_factor_gt 0.1064
_refine_ls_wR_factor_ref 0.1113
_reflns_number_gt 1006
_reflns_number_total 1246
_reflns_threshold_expression >2s\(I)
_cod_data_source_file ic401769s_si_002_3.cif
_cod_data_source_block ScVTe2O8
_cod_database_code 4336280

loop_
_symmetry_equiv_pos_as_xyz
'x, y, z'
'-x+1/2, y+1/2, -z+1/2'
'-x, -y, -z'
'x-1/2, -y-1/2, z-1/2'

loop_
_atom_site_label
_atom_site_type_symbol
_atom_site_fract_x
_atom_site_fract_y
_atom_site_fract_z
_atom_site_U_iso_or_equiv
_atom_site_adp_type
_atom_site_occupancy
_atom_site_symmetry_multiplicity
_atom_site_calc_flag
Te1 Te 0.06456(9) 0.25447(12) 0.72070(4) 0.0172(3) Uani 1 1 d
Te2 Te -0.13653(9) 0.65117(14) 1.06841(4) 0.0222(3) Uani 1 1 d
V1 V -0.3640(2) 0.2808(3) 0.93026(10) 0.0145(4) Uani 1 1 d
Sc1 Sc -0.1588(3) -0.2321(4) 0.82650(12) 0.0170(5) Uani 1 1 d
O1 O 0.0395(9) -0.0361(14) 0.7854(5) 0.0240(17) Uani 1 1 d
O2 O -0.1365(9) 0.4331(13) 0.7470(4) 0.0198(16) Uani 1 1 d
O3 O -0.3085(10) 0.4091(16) 1.0316(4) 0.030(2) Uani 1 1 d
O4 O -0.1847(10) 0.5750(15) 1.1778(4) 0.0261(18) Uani 1 1 d
O5 O 0.0397(10) 0.4058(14) 1.0718(4) 0.0234(17) Uani 1 1 d
O6 O -0.3764(9) 0.5598(14) 0.8624(4) 0.0218(17) Uani 1 1 d
O7 O -0.2045(10) 0.0806(15) 0.9050(4) 0.0284(19) Uani 1 1 d
O8 O -0.5215(15) 0.134(2) 0.9233(6) 0.065(3) Uani 1 1 d

loop_
_atom_site_aniso_label
_atom_site_aniso_U_11
_atom_site_aniso_U_22
_atom_site_aniso_U_33
_atom_site_aniso_U_23
_atom_site_aniso_U_13
_atom_site_aniso_U_12
Te1 0.0212(5) 0.0114(4) 0.0197(4) 0.0009(3) 0.0071(3) 0.0000(3)
Te2 0.0293(5) 0.0151(4) 0.0225(4) 0.0020(3) 0.0025(3) 0.0010(3)
V1 0.0265(12) 0.0085(8) 0.0082(9) -0.0025(6) -0.0025(8) 0.0065(8)
Sc1 0.0229(13) 0.0103(10) 0.0179(11) 0.0023(8) 0.0018(10) -0.0006(9)
O1 0.018(4) 0.022(4) 0.032(4) 0.004(3) 0.003(3) -0.003(3)
O2 0.021(4) 0.013(4) 0.026(4) -0.006(3) 0.005(3) 0.001(3)
O3 0.035(5) 0.031(5) 0.025(4) -0.002(4) 0.003(4) -0.003(4)
O4 0.035(5) 0.025(4) 0.019(4) -0.002(3) 0.002(4) -0.009(4)
O5 0.035(5) 0.015(4) 0.020(4) 0.002(3) 0.004(3) 0.001(4)
O6 0.023(4) 0.019(4) 0.023(4) 0.006(3) 0.003(3) 0.003(3)
O7 0.041(5) 0.019(4) 0.025(4) -0.007(3) 0.002(4) 0.007(4)
O8 0.108(9) 0.046(6) 0.046(6) 0.016(5) 0.043(6) 0.043(7)

loop_
_atom_type_symbol
_atom_type_description
_atom_type_scat_dispersion_real
_atom_type_scat_dispersion_imag
_atom_type_scat_source
O O 0.0106 0.006 'International Tables Vol C Tables 4.2.6.8 and 6.1.1.4'
Sc Sc 0.2519 0.3716 'International Tables Vol C Tables 4.2.6.8 and 6.1.1.4'
V V 0.3005 0.5294 'International Tables Vol C Tables 4.2.6.8 and 6.1.1.4'
Te Te -0.5308 1.6751 'International Tables Vol C Tables 4.2.6.8 and 6.1.1.4'

loop_
_geom_angle_atom_site_label_1
_geom_angle_atom_site_label_2
_geom_angle_atom_site_label_3
_geom_angle
_geom_angle_site_symmetry_1
_geom_angle_site_symmetry_3
O1 Te1 O2 97.3(3) . .
O1 Te1 O4 85.7(3) . 3_567
O2 Te1 O4 88.3(3) . 3_567
O1 Te1 O6 84.8(3) . 2_446
O2 Te1 O6 78.9(3) . 2_446
O4 Te1 O6 162.9(3) 3_567 2_446
O1 Te1 Sc1 90.9(2) . 2_456
O2 Te1 Sc1 38.6(2) . 2_456
O4 Te1 Sc1 125.8(2) 3_567 2_456
O6 Te1 Sc1 40.34(19) 2_446 2_456
O5 Te2 O4 91.7(3) . .
O5 Te2 O3 95.9(4) . .
O4 Te2 O3 89.5(3) . .
O5 Te2 O5 71.3(3) . 3_567
O4 Te2 O5 160.7(3) . 3_567
O3 Te2 O5 83.4(3) . 3_567
O8 V1 O7 109.1(5) . .
O8 V1 O6 109.7(4) . .
O7 V1 O6 109.3(4) . .
O8 V1 O3 114.5(5) . .
O7 V1 O3 107.2(4) . .
O6 V1 O3 107.0(3) . .
O1 Sc1 O5 98.8(3) . 3_557
O1 Sc1 O7 90.2(3) . .
O5 Sc1 O7 84.7(3) 3_557 .
O1 Sc1 O6 176.3(3) . 1_545
O5 Sc1 O6 84.5(3) 3_557 1_545
O7 Sc1 O6 91.7(3) . 1_545
O1 Sc1 O2 101.5(3) . 2_446
O5 Sc1 O2 156.9(3) 3_557 2_446
O7 Sc1 O2 84.3(3) . 2_446
O6 Sc1 O2 75.5(3) 1_545 2_446
O1 Sc1 O2 95.1(3) . 1_545
O5 Sc1 O2 96.2(3) 3_557 1_545
O7 Sc1 O2 174.4(3) . 1_545
O6 Sc1 O2 83.0(3) 1_545 1_545
O2 Sc1 O2 92.86(18) 2_446 1_545
O1 Sc1 Te1 135.2(2) . 2_446
O5 Sc1 Te1 125.4(2) 3_557 2_446
O7 Sc1 Te1 87.6(2) . 2_446
O6 Sc1 Te1 41.77(18) 1_545 2_446
O2 Sc1 Te1 33.76(19) 2_446 2_446
O2 Sc1 Te1 87.37(19) 1_545 2_446
Te1 O1 Sc1 134.9(4) . .
Te1 O2 Sc1 107.7(3) . 2_456
Te1 O2 Sc1 127.7(3) . 1_565
Sc1 O2 Sc1 124.4(3) 2_456 1_565
V1 O3 Te2 130.6(4) . .
Te2 O4 Te1 125.0(4) . 3_567
Te2 O5 Sc1 127.7(4) . 3_557
Te2 O5 Te2 108.7(3) . 3_567
Sc1 O5 Te2 123.3(3) 3_557 3_567
V1 O6 Sc1 122.9(4) . 1_565
V1 O6 Te1 138.5(4) . 2_456
Sc1 O6 Te1 97.9(3) 1_565 2_456
V1 O7 Sc1 140.0(4) . .

loop_
_geom_bond_atom_site_label_1
_geom_bond_atom_site_label_2
_geom_bond_distance
_geom_bond_site_symmetry_2
Te1 O1 1.844(7) .
Te1 O2 1.916(7) .
Te1 O4 2.075(7) 3_567
Te1 O6 2.209(7) 2_446
Te1 Sc1 3.286(2) 2_456
Te2 O5 1.878(8) .
Te2 O4 1.914(7) .
Te2 O3 1.916(8) .
Te2 O5 2.508(7) 3_567
V1 O8 1.460(13) .
V1 O7 1.701(8) .
V1 O6 1.810(7) .
V1 O3 1.831(7) .
Sc1 O1 2.021(8) .
Sc1 O5 2.081(7) 3_557
Sc1 O7 2.100(8) .
Sc1 O6 2.147(8) 1_545
Sc1 O2 2.150(7) 2_446
Sc1 O2 2.166(7) 1_545
Sc1 Te1 3.286(2) 2_446
O2 Sc1 2.150(7) 2_456
O2 Sc1 2.166(7) 1_565
O4 Te1 2.075(7) 3_567
O5 Sc1 2.081(7) 3_557
O5 Te2 2.508(7) 3_567
O6 Sc1 2.147(7) 1_565
O6 Te1 2.209(7) 2_456
